data_1562539
loop_
_publ_author_name
'Kadir, Abdukriem'
'Zheng, Guijuan'
'Zheng, Xiaofeng'
'Jin, Pengfei'
'Maiwulanjiang, Maitinuer'
'Gao, Biao'
'Aisa, Haji Akber'
'Yao, Guangmin'

_publ_section_title
;
 Structurally Diverse Diterpenoids from the Roots of <i>Salvia deserta</i>
 Based on Nine Different Skeletal Types.
;
_journal_issue 5
_journal_name_full 'Journal of natural products'
_journal_page_first 1442
_journal_page_last 1452
_journal_paper_doi 10.1021/acs.jnatprod.0c01180
_journal_volume 84
_journal_year 2021
_chemical_absolute_configuration ad
_chemical_formula_sum 'C20 H26 O4'
_chemical_formula_weight 330.41
_space_group_crystal_system orthorhombic
_space_group_IT_number 19
_space_group_name_Hall 'P 2ac 2ab'
_space_group_name_H-M_alt 'P 21 21 21'
_atom_sites_solution_hydrogens mixed
_audit_creation_method SHELXL-2014/7
_cell_angle_alpha 90
_cell_angle_beta 90
_cell_angle_gamma 90
_cell_formula_units_Z 4
_cell_length_a 9.622
_cell_length_b 13.246
_cell_length_c 13.922
_cell_measurement_reflns_used 6974
_cell_measurement_temperature 299(2)
_cell_measurement_theta_max 67.02
_cell_measurement_theta_min 4.61
_cell_volume 1774.401
_computing_cell_refinement 'Bruker SAINT'
_computing_data_collection 'Bruker APEX2'
_computing_data_reduction 'Bruker SAINT'
_computing_molecular_graphics 'Bruker SHELXTL'
_computing_publication_material 'Bruker SHELXTL'
_computing_structure_refinement 'SHELXL-2014/7 (Sheldrick, 2014)'
_computing_structure_solution 'SHELXS-97 (Sheldrick, 2008)'
_diffrn_ambient_temperature 299(2)
_diffrn_measured_fraction_theta_full 0.988
_diffrn_measured_fraction_theta_max 0.988
_diffrn_measurement_device_type 'Bruker APEX-II CCD'
_diffrn_measurement_method '\f and \w scans'
_diffrn_radiation_type CuK\a
_diffrn_radiation_wavelength 1.54178
_diffrn_reflns_av_R_equivalents 0.0286
_diffrn_reflns_av_unetI/netI 0.0263
_diffrn_reflns_Laue_measured_fraction_full 0.988
_diffrn_reflns_Laue_measured_fraction_max 0.988
_diffrn_reflns_limit_h_max 11
_diffrn_reflns_limit_h_min -11
_diffrn_reflns_limit_k_max 15
_diffrn_reflns_limit_k_min -15
_diffrn_reflns_limit_l_max 16
_diffrn_reflns_limit_l_min -16
_diffrn_reflns_number 11509
_diffrn_reflns_point_group_measured_fraction_full 0.980
_diffrn_reflns_point_group_measured_fraction_max 0.980
_diffrn_reflns_theta_full 65.386
_diffrn_reflns_theta_max 65.386
_diffrn_reflns_theta_min 5.589
_exptl_absorpt_coefficient_mu 0.683
_exptl_absorpt_correction_type none
_exptl_crystal_colour colorless
_exptl_crystal_density_diffrn 1.237
_exptl_crystal_description block
_exptl_crystal_F_000 712
_exptl_crystal_size_max 0.120
_exptl_crystal_size_mid 0.100
_exptl_crystal_size_min 0.100
_refine_diff_density_max 0.204
_refine_diff_density_min -0.165
_refine_diff_density_rms 0.037
_refine_ls_abs_structure_details
; 
 Flack x determined using 1145 quotients [(I+)-(I-)]/[(I+)+(I-)] 
 (Parsons, Flack and Wagner, Acta Cryst. B69 (2013) 249-259). 
;
_refine_ls_abs_structure_Flack 0.09(8)
_refine_ls_extinction_method none
_refine_ls_goodness_of_fit_ref 1.027
_refine_ls_hydrogen_treatment mixed
_refine_ls_matrix_type full
_refine_ls_number_parameters 231
_refine_ls_number_reflns 2995
_refine_ls_number_restraints 0
_refine_ls_restrained_S_all 1.027
_refine_ls_R_factor_all 0.0455
_refine_ls_R_factor_gt 0.0441
_refine_ls_shift/su_max 0.000
_refine_ls_shift/su_mean 0.000
_refine_ls_structure_factor_coef Fsqd
_refine_ls_weighting_details 'w=1/[\s^2^(Fo^2^)+(0.0886P)^2^+0.1872P] where P=(Fo^2^+2Fc^2^)/3'
_refine_ls_weighting_scheme calc
_refine_ls_wR_factor_gt 0.1260
_refine_ls_wR_factor_ref 0.1279
_reflns_Friedel_coverage 0.720
_reflns_Friedel_fraction_full 0.969
_reflns_Friedel_fraction_max 0.969
_reflns_number_gt 2842
_reflns_number_total 2995
_reflns_threshold_expression 'I > 2\s(I)'
_cod_data_source_file np0c01180_si_006.cif
_cod_data_source_block cu_170621e_0m
_cod_depositor_comments 'Adding full bibliography for 1562538--1562543.cif.'
_cod_original_cell_volume 1774.4
_cod_database_code 1562539
_shelx_shelxl_version_number 2014/7
_shelx_space_group_comment
; 
The symmetry employed for this shelxl refinement is uniquely defined 
by the following loop, which should always be used as a source of 
symmetry information in preference to the above space-group names. 
They are only intended as comments. 
;
_shelx_estimated_absorpt_t_min 0.922
_shelx_estimated_absorpt_t_max 0.935

loop_
_space_group_symop_operation_xyz
'x, y, z'
'-x+1/2, -y, z+1/2'
'x+1/2, -y+1/2, -z'
'-x, y+1/2, -z+1/2'

loop_
_atom_site_label
_atom_site_type_symbol
_atom_site_fract_x
_atom_site_fract_y
_atom_site_fract_z
_atom_site_U_iso_or_equiv
_atom_site_adp_type
_atom_site_occupancy
_atom_site_site_symmetry_order
_atom_site_calc_flag
_atom_site_refinement_flags_posn
_atom_site_refinement_flags_adp
_atom_site_refinement_flags_occupancy
_atom_site_disorder_assembly
_atom_site_disorder_group
C1 C 0.1384(3) 0.38501(19) 0.5223(2) 0.0620(8) Uani 1 1 d . . . . .
H1A H 0.1614 0.3779 0.4548 0.074 Uiso 1 1 calc R U . . .
H1B H 0.0553 0.3454 0.5339 0.074 Uiso 1 1 calc R U . . .
C2 C 0.1044(3) 0.49379(19) 0.5410(2) 0.0599(7) Uani 1 1 d . . . . .
H2A H 0.0156 0.4973 0.5738 0.072 Uiso 1 1 calc R U . . .
H2B H 0.0943 0.5282 0.4799 0.072 Uiso 1 1 calc R U . . .
C3 C 0.2115(3) 0.54909(18) 0.60034(19) 0.0526(7) Uani 1 1 d . . . . .
H3A H 0.1789 0.6171 0.6128 0.063 Uiso 1 1 calc R U . . .
H3B H 0.2972 0.5540 0.5640 0.063 Uiso 1 1 calc R U . . .
C4 C 0.2411(3) 0.49626(16) 0.69640(16) 0.0476(5) Uani 1 1 d . . . . .
C5 C 0.2513(3) 0.38072(15) 0.68302(16) 0.0410(5) Uani 1 1 d . . . . .
C6 C 0.2592(3) 0.31893(17) 0.75906(16) 0.0495(6) Uani 1 1 d . . . . .
C7 C 0.2578(3) 0.20872(17) 0.75204(15) 0.0489(6) Uani 1 1 d . . . . .
C8 C 0.2519(3) 0.16212(15) 0.65783(15) 0.0405(5) Uani 1 1 d . . . . .
C9 C 0.2507(2) 0.22326(14) 0.57628(14) 0.0364(4) Uani 1 1 d . . . . .
C10 C 0.2584(3) 0.33880(14) 0.58195(14) 0.0374(5) Uani 1 1 d . . . . .
C11 C 0.2507(3) 0.17292(16) 0.48824(14) 0.0405(5) Uani 1 1 d . . . . .
C12 C 0.2462(3) 0.06728(16) 0.48297(14) 0.0398(5) Uani 1 1 d . . . . .
C13 C 0.2488(3) 0.00698(15) 0.56480(15) 0.0415(5) Uani 1 1 d . . . . .
C14 C 0.2512(3) 0.05644(16) 0.65160(15) 0.0446(5) Uani 1 1 d . . . . .
H14 H 0.2524 0.0187 0.7079 0.054 Uiso 1 1 calc R U . . .
C15 C 0.2480(3) -0.10803(16) 0.55731(17) 0.0487(6) Uani 1 1 d . . . . .
H15 H 0.3013 -0.1255 0.4996 0.058 Uiso 1 1 calc R U . . .
C16 C 0.1025(3) -0.1468(2) 0.5418(3) 0.0738(9) Uani 1 1 d . . . . .
H16A H 0.1053 -0.2182 0.5305 0.111 Uiso 1 1 calc R U . . .
H16B H 0.0622 -0.1136 0.4871 0.111 Uiso 1 1 calc R U . . .
H16C H 0.0473 -0.1331 0.5977 0.111 Uiso 1 1 calc R U . . .
C17 C 0.3200(5) -0.1586(2) 0.6412(3) 0.0885(12) Uani 1 1 d . . . . .
H17A H 0.4099 -0.1286 0.6504 0.133 Uiso 1 1 calc R U . . .
H17B H 0.3306 -0.2293 0.6281 0.133 Uiso 1 1 calc R U . . .
H17C H 0.2653 -0.1498 0.6982 0.133 Uiso 1 1 calc R U . . .
C18 C 0.1209(4) 0.5219(2) 0.7647(3) 0.0718(9) Uani 1 1 d . . . . .
H18A H 0.1153 0.5938 0.7726 0.108 Uiso 1 1 calc R U . . .
H18B H 0.1369 0.4908 0.8259 0.108 Uiso 1 1 calc R U . . .
H18C H 0.0352 0.4973 0.7382 0.108 Uiso 1 1 calc R U . . .
C19 C 0.3772(3) 0.5377(2) 0.7389(2) 0.0667(8) Uani 1 1 d . . . . .
H19A H 0.4531 0.5216 0.6967 0.100 Uiso 1 1 calc R U . . .
H19B H 0.3933 0.5077 0.8007 0.100 Uiso 1 1 calc R U . . .
H19C H 0.3704 0.6097 0.7457 0.100 Uiso 1 1 calc R U . . .
C20 C 0.4035(3) 0.36632(19) 0.5405(2) 0.0559(7) Uani 1 1 d . . . . .
H20A H 0.4162 0.4382 0.5430 0.084 Uiso 1 1 calc R U . . .
H20B H 0.4093 0.3440 0.4750 0.084 Uiso 1 1 calc R U . . .
H20C H 0.4745 0.3338 0.5777 0.084 Uiso 1 1 calc R U . . .
O1 O 0.2655(3) 0.35250(14) 0.85187(13) 0.0710(6) Uani 1 1 d . . . . .
H1 H 0.258(5) 0.298(4) 0.882(3) 0.107 Uiso 1 1 d . U . . .
O2 O 0.2596(4) 0.16110(13) 0.82873(12) 0.0766(7) Uani 1 1 d . . . . .
O3 O 0.2533(3) 0.22553(12) 0.40391(11) 0.0582(5) Uani 1 1 d . . . . .
H3 H 0.261(4) 0.179(3) 0.365(3) 0.087 Uiso 1 1 d . U . . .
O4 O 0.2425(2) 0.03269(13) 0.39095(11) 0.0534(5) Uani 1 1 d . . . . .
H4 H 0.243(4) -0.031(3) 0.382(2) 0.080 Uiso 1 1 d . U . . .

loop_
_atom_site_aniso_label
_atom_site_aniso_U_11
_atom_site_aniso_U_22
_atom_site_aniso_U_33
_atom_site_aniso_U_23
_atom_site_aniso_U_13
_atom_site_aniso_U_12
C1 0.0739(17) 0.0375(13) 0.0746(19) -0.0030(12) -0.0317(15) 0.0050(12)
C2 0.0694(16) 0.0445(14) 0.0657(16) 0.0052(13) -0.0165(13) 0.0084(12)
C3 0.0694(16) 0.0284(10) 0.0599(14) 0.0014(10) 0.0016(12) 0.0010(10)
C4 0.0635(13) 0.0302(10) 0.0493(11) -0.0029(9) 0.0018(12) -0.0016(11)
C5 0.0489(11) 0.0302(10) 0.0440(11) 0.0004(8) 0.0003(11) -0.0042(11)
C6 0.0754(15) 0.0340(10) 0.0392(11) -0.0030(9) -0.0005(13) -0.0041(13)
C7 0.0755(15) 0.0328(11) 0.0382(11) 0.0029(8) 0.0008(13) -0.0004(12)
C8 0.0502(11) 0.0313(10) 0.0401(10) 0.0019(8) 0.0006(11) -0.0004(10)
C9 0.0405(10) 0.0298(10) 0.0389(10) 0.0006(8) 0.0012(10) 0.0002(9)
C10 0.0450(11) 0.0289(10) 0.0382(10) 0.0032(8) -0.0002(10) -0.0023(9)
C11 0.0502(11) 0.0339(10) 0.0374(10) 0.0016(8) -0.0005(11) 0.0015(11)
C12 0.0452(11) 0.0349(11) 0.0394(10) -0.0040(8) -0.0012(11) 0.0013(10)
C13 0.0494(10) 0.0317(10) 0.0434(10) 0.0011(8) -0.0010(11) 0.0019(10)
C14 0.0631(13) 0.0305(10) 0.0402(10) 0.0043(8) -0.0005(13) -0.0008(12)
C15 0.0704(14) 0.0290(10) 0.0466(12) -0.0043(8) -0.0020(13) 0.0005(13)
C16 0.0780(19) 0.0413(14) 0.102(3) -0.0059(15) 0.0068(18) -0.0087(14)
C17 0.153(4) 0.0320(13) 0.081(2) 0.0028(14) -0.040(2) 0.0032(17)
C18 0.095(2) 0.0496(15) 0.0709(18) -0.0045(14) 0.0195(16) 0.0168(16)
C19 0.0846(19) 0.0397(12) 0.0759(19) -0.0031(13) -0.0160(16) -0.0110(14)
C20 0.0609(14) 0.0389(12) 0.0680(16) -0.0050(12) 0.0193(13) -0.0089(11)
O1 0.1358(19) 0.0383(9) 0.0390(9) -0.0047(7) -0.0025(12) -0.0041(12)
O2 0.155(2) 0.0366(9) 0.0379(9) 0.0063(7) -0.0026(13) -0.0037(13)
O3 0.1027(14) 0.0367(8) 0.0351(8) 0.0025(6) 0.0022(10) -0.0015(11)
O4 0.0867(12) 0.0353(8) 0.0382(8) -0.0063(6) -0.0032(9) 0.0016(10)

loop_
_atom_type_symbol
_atom_type_description
_atom_type_scat_dispersion_real
_atom_type_scat_dispersion_imag
_atom_type_scat_source
C C 0.0181 0.0091 'International Tables Vol C Tables 4.2.6.8 and 6.1.1.4'
H H 0.0000 0.0000 'International Tables Vol C Tables 4.2.6.8 and 6.1.1.4'
O O 0.0492 0.0322 'International Tables Vol C Tables 4.2.6.8 and 6.1.1.4'

loop_
_geom_angle_atom_site_label_1
_geom_angle_atom_site_label_2
_geom_angle_atom_site_label_3
_geom_angle
_geom_angle_site_symmetry_1
_geom_angle_site_symmetry_3
_geom_angle_publ_flag
C2 C1 C10 116.7(2) . . ?
C2 C1 H1A 108.1 . . ?
C10 C1 H1A 108.1 . . ?
C2 C1 H1B 108.1 . . ?
C10 C1 H1B 108.1 . . ?
H1A C1 H1B 107.3 . . ?
C1 C2 C3 114.4(2) . . ?
C1 C2 H2A 108.7 . . ?
C3 C2 H2A 108.7 . . ?
C1 C2 H2B 108.7 . . ?
C3 C2 H2B 108.7 . . ?
H2A C2 H2B 107.6 . . ?
C2 C3 C4 112.4(2) . . ?
C2 C3 H3A 109.1 . . ?
C4 C3 H3A 109.1 . . ?
C2 C3 H3B 109.1 . . ?
C4 C3 H3B 109.1 . . ?
H3A C3 H3B 107.8 . . ?
C18 C4 C3 107.4(2) . . ?
C18 C4 C19 108.9(2) . . ?
C3 C4 C19 109.2(2) . . ?
C18 C4 C5 110.0(2) . . ?
C3 C4 C5 110.99(18) . . ?
C19 C4 C5 110.2(2) . . ?
C6 C5 C10 120.50(18) . . ?
C6 C5 C4 120.89(19) . . ?
C10 C5 C4 118.56(18) . . ?
C5 C6 O1 123.4(2) . . ?
C5 C6 C7 123.8(2) . . ?
O1 C6 C7 112.82(19) . . ?
O2 C7 C8 124.2(2) . . ?
O2 C7 C6 116.73(19) . . ?
C8 C7 C6 119.03(18) . . ?
C9 C8 C14 121.95(18) . . ?
C9 C8 C7 119.29(18) . . ?
C14 C8 C7 118.73(18) . . ?
C8 C9 C11 115.95(18) . . ?
C8 C9 C10 122.48(17) . . ?
C11 C9 C10 121.46(17) . . ?
C5 C10 C9 114.29(16) . . ?
C5 C10 C1 108.7(2) . . ?
C9 C10 C1 109.29(19) . . ?
C5 C10 C20 107.5(2) . . ?
C9 C10 C20 104.98(19) . . ?
C1 C10 C20 112.2(2) . . ?
O3 C11 C9 120.75(19) . . ?
O3 C11 C12 117.71(18) . . ?
C9 C11 C12 121.54(18) . . ?
O4 C12 C13 125.30(18) . . ?
O4 C12 C11 112.71(17) . . ?
C13 C12 C11 121.97(18) . . ?
C14 C13 C12 116.51(19) . . ?
C14 C13 C15 122.39(19) . . ?
C12 C13 C15 121.10(19) . . ?
C13 C14 C8 122.01(18) . . ?
C13 C14 H14 119.0 . . ?
C8 C14 H14 119.0 . . ?
C16 C15 C17 112.7(3) . . ?
C16 C15 C13 110.7(2) . . ?
C17 C15 C13 112.7(2) . . ?
C16 C15 H15 106.8 . . ?
C17 C15 H15 106.8 . . ?
C13 C15 H15 106.8 . . ?
C15 C16 H16A 109.5 . . ?
C15 C16 H16B 109.5 . . ?
H16A C16 H16B 109.5 . . ?
C15 C16 H16C 109.5 . . ?
H16A C16 H16C 109.5 . . ?
H16B C16 H16C 109.5 . . ?
C15 C17 H17A 109.5 . . ?
C15 C17 H17B 109.5 . . ?
H17A C17 H17B 109.5 . . ?
C15 C17 H17C 109.5 . . ?
H17A C17 H17C 109.5 . . ?
H17B C17 H17C 109.5 . . ?
C4 C18 H18A 109.5 . . ?
C4 C18 H18B 109.5 . . ?
H18A C18 H18B 109.5 . . ?
C4 C18 H18C 109.5 . . ?
H18A C18 H18C 109.5 . . ?
H18B C18 H18C 109.5 . . ?
C4 C19 H19A 109.5 . . ?
C4 C19 H19B 109.5 . . ?
H19A C19 H19B 109.5 . . ?
C4 C19 H19C 109.5 . . ?
H19A C19 H19C 109.5 . . ?
H19B C19 H19C 109.5 . . ?
C10 C20 H20A 109.5 . . ?
C10 C20 H20B 109.5 . . ?
H20A C20 H20B 109.5 . . ?
C10 C20 H20C 109.5 . . ?
H20A C20 H20C 109.5 . . ?
H20B C20 H20C 109.5 . . ?
C6 O1 H1 101(3) . . ?
C11 O3 H3 101(3) . . ?
C12 O4 H4 118(2) . . ?

loop_
_geom_bond_atom_site_label_1
_geom_bond_atom_site_label_2
_geom_bond_distance
_geom_bond_site_symmetry_2
_geom_bond_publ_flag
C1 C2 1.500(4) . ?
C1 C10 1.549(3) . ?
C1 H1A 0.9700 . ?
C1 H1B 0.9700 . ?
C2 C3 1.510(4) . ?
C2 H2A 0.9700 . ?
C2 H2B 0.9700 . ?
C3 C4 1.536(3) . ?
C3 H3A 0.9700 . ?
C3 H3B 0.9700 . ?
C4 C18 1.535(4) . ?
C4 C19 1.539(4) . ?
C4 C5 1.545(3) . ?
C5 C6 1.340(3) . ?
C5 C10 1.514(3) . ?
C6 O1 1.368(3) . ?
C6 C7 1.463(3) . ?
C7 O2 1.240(3) . ?
C7 C8 1.451(3) . ?
C8 C9 1.395(3) . ?
C8 C14 1.403(3) . ?
C9 C11 1.395(3) . ?
C9 C10 1.534(3) . ?
C10 C20 1.554(4) . ?
C11 O3 1.366(3) . ?
C11 C12 1.402(3) . ?
C12 O4 1.361(2) . ?
C12 C13 1.392(3) . ?
C13 C14 1.375(3) . ?
C13 C15 1.527(3) . ?
C14 H14 0.9300 . ?
C15 C16 1.507(4) . ?
C15 C17 1.514(4) . ?
C15 H15 0.9800 . ?
C16 H16A 0.9600 . ?
C16 H16B 0.9600 . ?
C16 H16C 0.9600 . ?
C17 H17A 0.9600 . ?
C17 H17B 0.9600 . ?
C17 H17C 0.9600 . ?
C18 H18A 0.9600 . ?
C18 H18B 0.9600 . ?
C18 H18C 0.9600 . ?
C19 H19A 0.9600 . ?
C19 H19B 0.9600 . ?
C19 H19C 0.9600 . ?
C20 H20A 0.9600 . ?
C20 H20B 0.9600 . ?
C20 H20C 0.9600 . ?
O1 H1 0.85(5) . ?
O3 H3 0.83(4) . ?
O4 H4 0.85(4) . ?

loop_
_geom_hbond_atom_site_label_D
_geom_hbond_atom_site_label_H
_geom_hbond_atom_site_label_A
_geom_hbond_distance_DH
_geom_hbond_distance_HA
_geom_hbond_distance_DA
_geom_hbond_angle_DHA
_geom_hbond_site_symmetry_A
O4 H4 O2 0.85(4) 1.88(4) 2.709(2) 165(3) 2_554
O3 H3 O4 0.83(4) 1.98(4) 2.563(2) 126(4) .
O1 H1 O2 0.85(5) 1.96(5) 2.556(2) 127(4) .
O4 H4 O2 0.85(4) 1.88(4) 2.709(2) 165(3) 2_554
O3 H3 O4 0.83(4) 1.98(4) 2.563(2) 126(4) .
O1 H1 O2 0.85(5) 1.96(5) 2.556(2) 127(4) .
O1 H1 O2 0.85(5) 1.96(5) 2.556(2) 127(4) .
O3 H3 O4 0.83(4) 1.98(4) 2.563(2) 126(4) .
O4 H4 O2 0.85(4) 1.88(4) 2.709(2) 165(3) 2_554

loop_
_geom_torsion_atom_site_label_1
_geom_torsion_atom_site_label_2
_geom_torsion_atom_site_label_3
_geom_torsion_atom_site_label_4
_geom_torsion
_geom_torsion_site_symmetry_1
_geom_torsion_site_symmetry_2
_geom_torsion_site_symmetry_3
_geom_torsion_site_symmetry_4
_geom_torsion_publ_flag
C10 C1 C2 C3 12.3(4) . . . . ?
C1 C2 C3 C4 -54.9(3) . . . . ?
C2 C3 C4 C18 -78.1(3) . . . . ?
C2 C3 C4 C19 163.9(2) . . . . ?
C2 C3 C4 C5 42.2(3) . . . . ?
C18 C4 C5 C6 -52.9(4) . . . . ?
C3 C4 C5 C6 -171.6(3) . . . . ?
C19 C4 C5 C6 67.3(3) . . . . ?
C18 C4 C5 C10 129.7(3) . . . . ?
C3 C4 C5 C10 11.0(3) . . . . ?
C19 C4 C5 C10 -110.2(3) . . . . ?
C10 C5 C6 O1 174.2(3) . . . . ?
C4 C5 C6 O1 -3.2(5) . . . . ?
C10 C5 C6 C7 -7.7(5) . . . . ?
C4 C5 C6 C7 174.9(3) . . . . ?
C5 C6 C7 O2 -176.9(3) . . . . ?
O1 C6 C7 O2 1.4(5) . . . . ?
C5 C6 C7 C8 2.0(5) . . . . ?
O1 C6 C7 C8 -179.8(2) . . . . ?
O2 C7 C8 C9 -179.9(3) . . . . ?
C6 C7 C8 C9 1.4(4) . . . . ?
O2 C7 C8 C14 -1.5(5) . . . . ?
C6 C7 C8 C14 179.7(3) . . . . ?
C14 C8 C9 C11 -0.9(4) . . . . ?
C7 C8 C9 C11 177.5(3) . . . . ?
C14 C8 C9 C10 -177.0(2) . . . . ?
C7 C8 C9 C10 1.3(4) . . . . ?
C6 C5 C10 C9 9.5(4) . . . . ?
C4 C5 C10 C9 -173.0(2) . . . . ?
C6 C5 C10 C1 131.9(3) . . . . ?
C4 C5 C10 C1 -50.7(3) . . . . ?
C6 C5 C10 C20 -106.5(3) . . . . ?
C4 C5 C10 C20 70.9(3) . . . . ?
C8 C9 C10 C5 -6.5(4) . . . . ?
C11 C9 C10 C5 177.6(2) . . . . ?
C8 C9 C10 C1 -128.5(3) . . . . ?
C11 C9 C10 C1 55.6(3) . . . . ?
C8 C9 C10 C20 111.0(3) . . . . ?
C11 C9 C10 C20 -64.9(3) . . . . ?
C2 C1 C10 C5 38.0(3) . . . . ?
C2 C1 C10 C9 163.3(3) . . . . ?
C2 C1 C10 C20 -80.7(3) . . . . ?
C8 C9 C11 O3 -178.2(2) . . . . ?
C10 C9 C11 O3 -2.0(4) . . . . ?
C8 C9 C11 C12 2.6(4) . . . . ?
C10 C9 C11 C12 178.8(2) . . . . ?
O3 C11 C12 O4 -1.1(4) . . . . ?
C9 C11 C12 O4 178.0(2) . . . . ?
O3 C11 C12 C13 177.4(2) . . . . ?
C9 C11 C12 C13 -3.4(4) . . . . ?
O4 C12 C13 C14 -179.5(2) . . . . ?
C11 C12 C13 C14 2.2(4) . . . . ?
O4 C12 C13 C15 0.1(4) . . . . ?
C11 C12 C13 C15 -178.2(2) . . . . ?
C12 C13 C14 C8 -0.4(4) . . . . ?
C15 C13 C14 C8 -180.0(2) . . . . ?
C9 C8 C14 C13 -0.2(4) . . . . ?
C7 C8 C14 C13 -178.6(3) . . . . ?
C14 C13 C15 C16 98.3(3) . . . . ?
C12 C13 C15 C16 -81.2(3) . . . . ?
C14 C13 C15 C17 -28.9(4) . . . . ?
C12 C13 C15 C17 151.5(3) . . . . ?
